data_2100753
loop_
_publ_author_name
'De Winter, H. L.'
'De Ranter, C. J.'
'Blaton, N. M.'
'Peeters, O. M.'
'Van Aerschot, A.'
'Herdewijn, P.'

_publ_section_title
;
 1-(2,3-Dideoxy-<i>erythro</i>-\b-<small>D</small>-hexopyranosyl)cytosine:
 an example of the conformational and stacking properties of pyranosyl
 pyrimidine nucleosides. A crystallographic and computational approach
;
_journal_issue 1
_journal_name_full 'Acta Crystallographica Section B'
_journal_page_first 95
_journal_page_last 103
_journal_paper_doi 10.1107/S0108768191010546
_journal_volume 48
_journal_year 1992
_chemical_formula_sum 'C10 H15 N3 O4'
_chemical_formula_weight 241.25
_symmetry_cell_setting orthorhombic
_symmetry_space_group_name_Hall 'P 2ac 2ab'
_symmetry_space_group_name_H-M 'P 21 21 21'
_cell_angle_alpha 90
_cell_angle_beta 90
_cell_angle_gamma 90
_cell_formula_units_Z 4
_cell_length_a 7.4013(4)
_cell_length_b 8.7563(5)
_cell_length_c 17.3920(10)
_cell_volume 1127.14(11)
_diffrn_radiation_type Cu
_diffrn_radiation_wavelength 1.54178
_exptl_absorpt_coefficient_mu 0.895
_exptl_crystal_density_diffrn 1.422
_exptl_crystal_density_meas 1.42
_exptl_crystal_F_000 512
_cod_data_source_file ge0271.cif
_cod_data_source_block ge0271a
_cod_original_cell_volume 1127.10(10)
_cod_database_code 2100753

loop_
_atom_site_label
_atom_site_fract_x
_atom_site_fract_y
_atom_site_fract_z
_atom_site_U_iso_or_equiv
N1 .5129(3) .9855(3) -.03990(10) .0393(4)
C2 .4900(4) .9302(3) .03460(10) .0392(7)
O2 .3340(3) .9197(3) .06170(10) .0527(5)
N3 .6362(3) .8908(3) .07620(10) .0432(5)
C4 .8003(4) .9097(3) .0473(2) .0412(7)
N4 .9411(3) .8744(3) .09260(10) .0515(7)
C5 .8282(4) .9646(4) -.0283(2) .0485(7)
C6 .6837(4) 1.0013(4) -.07000(10) .0467(7)
C1' .3574(4) 1.0220(3) -.08760(10) .0405(7)
C2' .3352(5) 1.1928(3) -.0987(2) .0511(8)
C3' .1894(5) 1.2273(4) -.1580(2) .0524(8)
C4' .2191(4) 1.1364(3) -.2313(2) .0457(7)
C5' .2406(4) .9667(3) -.21090(10) .0396(7)
O5' .3886(3) .9487(2) -.15883(9) .0416(5)
O44' .0676(3) 1.1606(3) -.27870(10) .0676(7)
C55' .2848(4) .8667(3) -.2796(2) .0471(8)
O55' .2932(3) .7090(2) -.25930(10) .0540(5)
H1 .163(5) .681(3) -.246(2) ?
H2 .190(4) .889(4) -.318(2) ?
H3 .392(5) .899(4) -.301(2) ?
H4 .125(4) .928(3) -.189(2) ?
H5 .342(4) 1.166(3) -.262(2) ?
H6 .069(4) 1.135(4) -.329(2) ?
H7 .064(4) 1.205(3) -.135(2) ?
H8 .187(5) 1.342(3) -.171(2) ?
H9 .293(4) 1.242(4) -.046(2) ?
H10 .467(5) 1.238(4) -.116(2) ?
H11 .251(3) .971(3) -.058(2) ?
H12 1.051(4) .883(4) .079(2) ?
H13 .915(4) .835(3) .143(2) ?
H14 .944(4) .978(4) -.049(2) ?
H15 .682(5) 1.038(3) -.119(2) ?

loop_
_geom_bond_atom_site_label_1
_geom_bond_atom_site_label_2
_geom_bond_distance
N1 C2 1.394(2)
N1 C6 1.375(3)
N1 C1' 1.454(3)
C2 O2 1.250(3)
C2 N3 1.347(3)
N3 C4 1.325(3)
C4 N4 1.342(3)
C4 C5 1.415(3)
C5 C6 1.331(3)
C1' C2' 1.516(3)
C1' O5' 1.415(2)
C2' C3' 1.523(3)
C3' C4' 1.519(3)
C4' O44' 1.407(3)
C4' C5' 1.536(3)
C5' C55' 1.516(3)
C5' O5' 1.430(2)
C55' O55' 1.426(3)
N4 H12 0.85(3)
N4 H13 0.96(3)
C5 H14 0.94(3)
C6 H15 0.91(3)
C1' H11 1.04(3)
C2' H9 1.07(3)
C2' H10 1.09(3)
C3' H7 1.03(3)
C3' H8 1.03(4)
C4' H5 1.08(3)
O44' H6 0.90(5)
C5' H4 1.00(4)
C55' H2 0.99(3)
C55' H3 0.92(3)
O55' H1 1.02(4)
